data_4309560
loop_
_publ_author_name
'Chien-Ming Lee'
'Chien-Hong Chen'
'Hao-Wen Chen'
'Jo-Lu Hsu'
'Gene-Hsiang Lee'
'Wen-Feng Liaw'

_publ_section_title
;
Nitrosylated Iron-Thiolate-Sulfinate Complexes with
{Fe(NO)}6/7 Electronic Cores: Relevance to the Transformation between the
Active and Inactive NO-Bound Forms of Iron-Containing Nitrile Hydratases
;
_journal_name_full 'Inorganic Chemistry'
_journal_page_first 6670
_journal_page_last 6679
_journal_paper_doi 10.1021/ic050108l
_journal_volume 44
_journal_year 2005
_chemical_formula_sum 'C86 H72 Fe N3 O3 P4 S4'
_chemical_formula_weight 1503.44
_chemical_name_systematic
; 
 ? 
;
_space_group_IT_number 2
_symmetry_cell_setting triclinic
_symmetry_space_group_name_Hall '-P 1'
_symmetry_space_group_name_H-M 'P -1'
_atom_sites_solution_hydrogens geom
_atom_sites_solution_primary direct
_atom_sites_solution_secondary difmap
_audit_creation_method SHELXL-97
_cell_angle_alpha 93.472(1)
_cell_angle_beta 101.722(1)
_cell_angle_gamma 91.693(1)
_cell_formula_units_Z 2
_cell_length_a 11.1789(4)
_cell_length_b 14.9918(5)
_cell_length_c 22.3540(8)
_cell_measurement_reflns_used 1328
_cell_measurement_temperature 150(1)
_cell_measurement_theta_max 17.71
_cell_measurement_theta_min 2.25
_cell_volume 3658.1(2)
_computing_cell_refinement 'Bruker SAINT'
_computing_data_collection 'Bruker SMART'
_computing_data_reduction 'Bruker SAINT'
_computing_molecular_graphics 'Bruker SHELXTL'
_computing_publication_material 'Bruker SHELXTL'
_computing_structure_refinement 'SHELXL-97 (Sheldrick, 1997)'
_computing_structure_solution 'SHELXS-97 (Sheldrick, 1990)'
_diffrn_ambient_temperature 150(1)
_diffrn_measured_fraction_theta_full 1.000
_diffrn_measured_fraction_theta_max 1.000
_diffrn_measurement_device_type 'BRUKER SMART ApexCCD area detector'
_diffrn_measurement_method 'omega scans'
_diffrn_radiation_monochromator graphite
_diffrn_radiation_source 'fine-focus sealed tube'
_diffrn_radiation_type MoK\a
_diffrn_radiation_wavelength 0.71073
_diffrn_reflns_av_R_equivalents 0.1406
_diffrn_reflns_av_sigmaI/netI 0.1686
_diffrn_reflns_limit_h_max 13
_diffrn_reflns_limit_h_min -13
_diffrn_reflns_limit_k_max 17
_diffrn_reflns_limit_k_min -17
_diffrn_reflns_limit_l_max 26
_diffrn_reflns_limit_l_min -26
_diffrn_reflns_number 39409
_diffrn_reflns_theta_full 25.00
_diffrn_reflns_theta_max 25.00
_diffrn_reflns_theta_min 0.93
_exptl_absorpt_coefficient_mu 0.462
_exptl_absorpt_correction_T_max 0.9863
_exptl_absorpt_correction_T_min 0.9640
_exptl_absorpt_correction_type multi-scan
_exptl_crystal_colour pale-green
_exptl_crystal_density_diffrn 1.365
_exptl_crystal_density_meas 0
_exptl_crystal_density_method 'not measured'
_exptl_crystal_description plate
_exptl_crystal_F_000 1566
_exptl_crystal_size_max 0.08
_exptl_crystal_size_mid 0.07
_exptl_crystal_size_min 0.03
_refine_diff_density_max 1.105
_refine_diff_density_min -0.503
_refine_diff_density_rms 0.085
_refine_ls_extinction_coef 0.0017(5)
_refine_ls_extinction_expression Fc^*^=kFc[1+0.001xFc^2^\l^3^/sin(2\q)]^-1/4^
_refine_ls_extinction_method SHELXL
_refine_ls_goodness_of_fit_ref 0.991
_refine_ls_hydrogen_treatment mixed
_refine_ls_matrix_type full
_refine_ls_number_parameters 911
_refine_ls_number_reflns 12890
_refine_ls_number_restraints 0
_refine_ls_restrained_S_all 0.991
_refine_ls_R_factor_all 0.1668
_refine_ls_R_factor_gt 0.0757
_refine_ls_shift/su_max 0.000
_refine_ls_shift/su_mean 0.000
_refine_ls_structure_factor_coef Fsqd
_refine_ls_weighting_details 'calc w=1/[\s^2^(Fo^2^)+(0.0885P)^2^+0.0000P] where P=(Fo^2^+2Fc^2^)/3'
_refine_ls_weighting_scheme calc
_refine_ls_wR_factor_gt 0.1627
_refine_ls_wR_factor_ref 0.2085
_reflns_number_gt 6434
_reflns_number_total 12890
_reflns_threshold_expression >2sigma(I)
_cod_data_source_file ic050108lsi20050124_032236.cif
_cod_data_source_block ic10241
_cod_depositor_comments
;
The following automatic conversions were performed:
'_symmetry_cell_setting' value 'Triclinic' changed to 'triclinic'
according to '/home/saulius/struct/CIF-dictionaries/cif_core.dic'
dictionary named 'cif_core.dic' version 2.4.1 from 2010-06-29.

Automatic conversion script
Id: cif_fix_enum 1527 2010-12-29 10:47:43Z saulius 
;
_cod_database_code 4309560

loop_
_symmetry_equiv_pos_as_xyz
'x, y, z'
'-x, -y, -z'

loop_
_atom_site_label
_atom_site_type_symbol
_atom_site_fract_x
_atom_site_fract_y
_atom_site_fract_z
_atom_site_U_iso_or_equiv
_atom_site_adp_type
_atom_site_occupancy
_atom_site_symmetry_multiplicity
_atom_site_calc_flag
_atom_site_refinement_flags
_atom_site_disorder_assembly
_atom_site_disorder_group
Fe Fe -0.04903(9) 0.32301(7) 0.27431(4) 0.0390(3) Uani 1 1 d . . .
S1 S -0.06029(18) 0.18757(13) 0.22477(9) 0.0487(5) Uani 1 1 d . . .
S2 S 0.15450(18) 0.32732(13) 0.27805(10) 0.0536(6) Uani 1 1 d . . .
S3 S -0.03249(17) 0.47268(12) 0.26330(9) 0.0476(5) Uani 1 1 d . . .
S4 S -0.24959(18) 0.33202(12) 0.23463(9) 0.0460(5) Uani 1 1 d . . .
O1 O -0.0597(7) 0.2889(4) 0.3954(3) 0.090(2) Uani 1 1 d . . .
O2 O -0.2763(5) 0.3206(3) 0.1656(2) 0.0563(15) Uani 1 1 d . . .
O3 O -0.3325(5) 0.2786(4) 0.2623(2) 0.0639(16) Uani 1 1 d . . .
N1 N -0.0577(5) 0.3092(4) 0.3464(3) 0.0375(14) Uani 1 1 d . . .
C1 C 0.0900(6) 0.1604(5) 0.2236(3) 0.0392(18) Uani 1 1 d . . .
C2 C 0.1186(7) 0.0742(5) 0.2025(3) 0.0463(19) Uani 1 1 d . . .
H2A H 0.0542 0.0307 0.1878 0.056 Uiso 1 1 calc R . .
C3 C 0.2376(7) 0.0517(5) 0.2028(3) 0.0461(19) Uani 1 1 d . . .
C4 C 0.3323(7) 0.1145(5) 0.2223(3) 0.049(2) Uani 1 1 d . . .
H4A H 0.4139 0.1001 0.2209 0.059 Uiso 1 1 calc R . .
C5 C 0.3068(7) 0.1990(5) 0.2439(3) 0.051(2) Uani 1 1 d . . .
H5A H 0.3720 0.2422 0.2575 0.061 Uiso 1 1 calc R . .
C6 C 0.1871(7) 0.2222(5) 0.2462(3) 0.0431(19) Uani 1 1 d . . .
C7 C 0.2643(8) -0.0449(5) 0.1843(4) 0.065(2) Uani 1 1 d . . .
H7A H 0.3524 -0.0498 0.1868 0.097 Uiso 1 1 calc R . .
H7B H 0.2205 -0.0610 0.1423 0.097 Uiso 1 1 calc R . .
H7C H 0.2371 -0.0855 0.2121 0.097 Uiso 1 1 calc R . .
C8 C -0.1813(7) 0.5090(5) 0.2572(3) 0.0404(18) Uani 1 1 d . . .
C9 C -0.2082(7) 0.5983(5) 0.2576(3) 0.0403(18) Uani 1 1 d . . .
H9A H -0.1423 0.6412 0.2620 0.048 Uiso 1 1 calc R . .
C10 C -0.3239(6) 0.6291(5) 0.2521(3) 0.0381(17) Uani 1 1 d . . .
C11 C -0.4218(7) 0.5653(5) 0.2462(3) 0.0446(19) Uani 1 1 d . . .
H11A H -0.5029 0.5842 0.2437 0.053 Uiso 1 1 calc R . .
C12 C -0.3992(7) 0.4756(5) 0.2441(3) 0.045(2) Uani 1 1 d . . .
H12A H -0.4656 0.4329 0.2389 0.054 Uiso 1 1 calc R . .
C13 C -0.2810(6) 0.4461(5) 0.2494(3) 0.0386(18) Uani 1 1 d . . .
C14 C -0.3469(7) 0.7282(5) 0.2529(3) 0.048(2) Uani 1 1 d . . .
H14A H -0.2691 0.7623 0.2574 0.071 Uiso 1 1 calc R . .
H14B H -0.3855 0.7452 0.2873 0.071 Uiso 1 1 calc R . .
H14C H -0.4011 0.7413 0.2144 0.071 Uiso 1 1 calc R . .
P1 P 0.41669(14) 0.23698(11) 0.01018(8) 0.0264(4) Uani 1 1 d . . .
P2 P 0.16558(14) 0.24324(11) -0.06562(8) 0.0272(4) Uani 1 1 d . . .
N2 N 0.2991(4) 0.2112(3) -0.0418(2) 0.0314(13) Uani 1 1 d . . .
C15 C 0.5403(6) 0.2630(4) -0.0272(3) 0.0280(15) Uani 1 1 d . . .
C16 C 0.5224(6) 0.2477(4) -0.0907(3) 0.0297(15) Uani 1 1 d . . .
H16A H 0.4441 0.2280 -0.1139 0.036 Uiso 1 1 calc R . .
C17 C 0.6190(6) 0.2612(4) -0.1199(3) 0.0373(17) Uani 1 1 d . . .
H17A H 0.6066 0.2506 -0.1631 0.045 Uiso 1 1 calc R . .
C18 C 0.7328(6) 0.2900(4) -0.0868(3) 0.0348(17) Uani 1 1 d . . .
H18A H 0.7991 0.2981 -0.1069 0.042 Uiso 1 1 calc R . .
C19 C 0.7494(6) 0.3070(5) -0.0246(3) 0.0395(18) Uani 1 1 d . . .
H19A H 0.8273 0.3288 -0.0021 0.047 Uiso 1 1 calc R . .
C20 C 0.6559(6) 0.2930(4) 0.0062(3) 0.0319(16) Uani 1 1 d . . .
H20A H 0.6698 0.3036 0.0495 0.038 Uiso 1 1 calc R . .
C21 C 0.4592(5) 0.1421(4) 0.0540(3) 0.0285(15) Uani 1 1 d . . .
C22 C 0.5592(6) 0.1488(5) 0.1031(3) 0.0394(18) Uani 1 1 d . . .
H22A H 0.6029 0.2045 0.1149 0.047 Uiso 1 1 calc R . .
C23 C 0.5948(6) 0.0740(5) 0.1346(3) 0.0386(17) Uani 1 1 d . . .
H23A H 0.6626 0.0783 0.1681 0.046 Uiso 1 1 calc R . .
C24 C 0.5314(6) -0.0064(5) 0.1171(3) 0.0412(18) Uani 1 1 d . . .
H24A H 0.5563 -0.0578 0.1384 0.049 Uiso 1 1 calc R . .
C25 C 0.4318(6) -0.0132(4) 0.0688(3) 0.0345(17) Uani 1 1 d . . .
H25A H 0.3881 -0.0690 0.0574 0.041 Uiso 1 1 calc R . .
C26 C 0.3960(6) 0.0604(4) 0.0374(3) 0.0286(15) Uani 1 1 d . . .
H26A H 0.3276 0.0555 0.0042 0.034 Uiso 1 1 calc R . .
C27 C 0.4003(5) 0.3301(4) 0.0619(3) 0.0256(15) Uani 1 1 d . . .
C28 C 0.3470(6) 0.3155(5) 0.1119(3) 0.0351(17) Uani 1 1 d . . .
H28A H 0.3335 0.2561 0.1224 0.042 Uiso 1 1 calc R . .
C29 C 0.3136(6) 0.3867(5) 0.1464(3) 0.0422(18) Uani 1 1 d . . .
H29A H 0.2767 0.3769 0.1803 0.051 Uiso 1 1 calc R . .
C30 C 0.3353(6) 0.4730(5) 0.1303(3) 0.0409(18) Uani 1 1 d . . .
H30A H 0.3104 0.5223 0.1528 0.049 Uiso 1 1 calc R . .
C31 C 0.3916(6) 0.4885(5) 0.0828(3) 0.0424(19) Uani 1 1 d . . .
H31A H 0.4078 0.5480 0.0734 0.051 Uiso 1 1 calc R . .
C32 C 0.4248(6) 0.4172(4) 0.0487(3) 0.0360(17) Uani 1 1 d . . .
H32A H 0.4647 0.4277 0.0160 0.043 Uiso 1 1 calc R . .
C33 C 0.0598(6) 0.2066(4) -0.0200(3) 0.0330(16) Uani 1 1 d . . .
C34 C 0.0624(6) 0.2487(5) 0.0365(3) 0.0431(19) Uani 1 1 d . . .
H34A H 0.1132 0.3012 0.0491 0.052 Uiso 1 1 calc R . .
C35 C -0.0075(7) 0.2162(6) 0.0755(4) 0.055(2) Uani 1 1 d . . .
H35A H -0.0043 0.2455 0.1147 0.066 Uiso 1 1 calc R . .
C36 C -0.0808(8) 0.1416(7) 0.0568(5) 0.066(3) Uani 1 1 d . . .
H36A H -0.1291 0.1191 0.0834 0.079 Uiso 1 1 calc R . .
C37 C -0.0866(7) 0.0986(5) 0.0009(5) 0.058(2) Uani 1 1 d . . .
H37A H -0.1388 0.0467 -0.0111 0.069 Uiso 1 1 calc R . .
C38 C -0.0160(6) 0.1304(5) -0.0394(4) 0.0441(19) Uani 1 1 d . . .
H38A H -0.0199 0.1009 -0.0786 0.053 Uiso 1 1 calc R . .
C39 C 0.1549(5) 0.3613(4) -0.0717(3) 0.0264(15) Uani 1 1 d . . .
C40 C 0.0518(6) 0.4066(4) -0.0644(3) 0.0355(17) Uani 1 1 d . . .
H40A H -0.0114 0.3768 -0.0495 0.043 Uiso 1 1 calc R . .
C41 C 0.0406(6) 0.4951(5) -0.0787(3) 0.0414(18) Uani 1 1 d . . .
H41A H -0.0298 0.5262 -0.0734 0.050 Uiso 1 1 calc R . .
C42 C 0.1333(7) 0.5382(5) -0.1010(3) 0.0405(18) Uani 1 1 d . . .
H42A H 0.1250 0.5983 -0.1119 0.049 Uiso 1 1 calc R . .
C43 C 0.2357(6) 0.4943(4) -0.1071(3) 0.0353(17) Uani 1 1 d . . .
H43A H 0.2998 0.5246 -0.1209 0.042 Uiso 1 1 calc R . .
C44 C 0.2466(5) 0.4067(4) -0.0935(3) 0.0288(15) Uani 1 1 d . . .
H44A H 0.3174 0.3763 -0.0990 0.035 Uiso 1 1 calc R . .
C45 C 0.1173(5) 0.1929(4) -0.1424(3) 0.0304(16) Uani 1 1 d . . .
C46 C 0.0344(5) 0.2358(4) -0.1861(3) 0.0319(16) Uani 1 1 d . . .
H46A H 0.0021 0.2909 -0.1753 0.038 Uiso 1 1 calc R . .
C47 C 0.0005(6) 0.1970(5) -0.2449(3) 0.0390(18) Uani 1 1 d . . .
H47A H -0.0542 0.2264 -0.2749 0.047 Uiso 1 1 calc R . .
C48 C 0.0449(6) 0.1167(5) -0.2605(3) 0.0431(19) Uani 1 1 d . . .
H48A H 0.0209 0.0907 -0.3011 0.052 Uiso 1 1 calc R . .
C49 C 0.1251(6) 0.0730(5) -0.2168(3) 0.0396(18) Uani 1 1 d . . .
H49A H 0.1547 0.0167 -0.2275 0.047 Uiso 1 1 calc R . .
C50 C 0.1615(6) 0.1115(4) -0.1582(3) 0.0373(17) Uani 1 1 d . . .
H50A H 0.2171 0.0821 -0.1286 0.045 Uiso 1 1 calc R . .
P3 P -0.22698(15) 0.84826(11) 0.44198(8) 0.0276(4) Uani 1 1 d . . .
P4 P -0.41176(15) 0.70190(11) 0.44392(8) 0.0292(4) Uani 1 1 d . . .
N3 N -0.3481(4) 0.7864(3) 0.4213(2) 0.0277(12) Uani 1 1 d . . .
C51 C -0.2129(6) 0.9039(4) 0.5169(3) 0.0333(16) Uani 1 1 d . . .
C52 C -0.1797(6) 0.8554(5) 0.5679(3) 0.0402(18) Uani 1 1 d . . .
H52A H -0.1545 0.7957 0.5638 0.048 Uiso 1 1 calc R . .
C53 C -0.1834(7) 0.8944(7) 0.6249(4) 0.059(2) Uani 1 1 d . . .
H53A H -0.1582 0.8616 0.6600 0.070 Uiso 1 1 calc R . .
C54 C -0.2227(8) 0.9796(7) 0.6323(4) 0.062(3) Uani 1 1 d . . .
H54A H -0.2275 1.0047 0.6717 0.075 Uiso 1 1 calc R . .
C55 C -0.2549(7) 1.0276(6) 0.5818(4) 0.057(2) Uani 1 1 d . . .
H55A H -0.2797 1.0873 0.5864 0.068 Uiso 1 1 calc R . .
C56 C -0.2518(7) 0.9905(5) 0.5244(3) 0.0438(19) Uani 1 1 d . . .
H56A H -0.2762 1.0242 0.4897 0.053 Uiso 1 1 calc R . .
C57 C -0.0881(6) 0.7919(4) 0.4401(3) 0.0279(15) Uani 1 1 d . . .
C58 C 0.0232(6) 0.8197(5) 0.4798(3) 0.0385(18) Uani 1 1 d . . .
H58A H 0.0252 0.8673 0.5101 0.046 Uiso 1 1 calc R . .
C59 C 0.1293(6) 0.7778(5) 0.4749(3) 0.0412(18) Uani 1 1 d . . .
H59A H 0.2041 0.7965 0.5018 0.049 Uiso 1 1 calc R . .
C60 C 0.1271(6) 0.7094(5) 0.4313(3) 0.0425(19) Uani 1 1 d . . .
H60A H 0.2008 0.6815 0.4277 0.051 Uiso 1 1 calc R . .
C61 C 0.0183(6) 0.6803(4) 0.3925(3) 0.0383(17) Uani 1 1 d . . .
H61A H 0.0172 0.6320 0.3628 0.046 Uiso 1 1 calc R . .
C62 C -0.0885(6) 0.7218(4) 0.3969(3) 0.0334(16) Uani 1 1 d . . .
H62A H -0.1630 0.7020 0.3700 0.040 Uiso 1 1 calc R . .
C63 C -0.2386(6) 0.9346(4) 0.3891(3) 0.0276(15) Uani 1 1 d . . .
C64 C -0.1393(6) 0.9946(4) 0.3913(3) 0.0352(17) Uani 1 1 d . . .
H64A H -0.0637 0.9862 0.4183 0.042 Uiso 1 1 calc R . .
C65 C -0.1500(6) 1.0657(4) 0.3545(3) 0.0358(17) Uani 1 1 d . . .
H65A H -0.0828 1.1069 0.3567 0.043 Uiso 1 1 calc R . .
C66 C -0.2605(7) 1.0768(4) 0.3140(3) 0.0400(18) Uani 1 1 d . . .
H66A H -0.2693 1.1262 0.2890 0.048 Uiso 1 1 calc R . .
C67 C -0.3572(6) 1.0154(5) 0.3103(3) 0.0416(18) Uani 1 1 d . . .
H67A H -0.4317 1.0216 0.2819 0.050 Uiso 1 1 calc R . .
C68 C -0.3453(6) 0.9452(4) 0.3481(3) 0.0340(16) Uani 1 1 d . . .
H68A H -0.4122 0.9036 0.3455 0.041 Uiso 1 1 calc R . .
C69 C -0.4740(6) 0.7290(4) 0.5103(3) 0.0341(16) Uani 1 1 d . . .
C70 C -0.5116(6) 0.6617(5) 0.5443(3) 0.0418(18) Uani 1 1 d . . .
H70A H -0.5046 0.6006 0.5319 0.050 Uiso 1 1 calc R . .
C71 C -0.5583(7) 0.6833(5) 0.5952(3) 0.050(2) Uani 1 1 d . . .
H71A H -0.5825 0.6369 0.6179 0.060 Uiso 1 1 calc R . .
C72 C -0.5707(6) 0.7711(5) 0.6138(3) 0.0435(19) Uani 1 1 d . . .
H72A H -0.6011 0.7855 0.6498 0.052 Uiso 1 1 calc R . .
C73 C -0.5383(6) 0.8379(5) 0.5795(3) 0.048(2) Uani 1 1 d . . .
H73A H -0.5491 0.8986 0.5911 0.057 Uiso 1 1 calc R . .
C74 C -0.4901(6) 0.8170(5) 0.5283(3) 0.0399(18) Uani 1 1 d . . .
H74A H -0.4679 0.8637 0.5052 0.048 Uiso 1 1 calc R . .
C75 C -0.5391(5) 0.6653(4) 0.3825(3) 0.0324(16) Uani 1 1 d . . .
C76 C -0.5912(6) 0.5800(5) 0.3788(3) 0.046(2) Uani 1 1 d . . .
H76A H -0.5564 0.5387 0.4073 0.055 Uiso 1 1 calc R . .
C77 C -0.6932(7) 0.5536(5) 0.3341(4) 0.054(2) Uani 1 1 d . . .
H77A H -0.7288 0.4950 0.3324 0.065 Uiso 1 1 calc R . .
C78 C -0.7428(7) 0.6131(6) 0.2922(4) 0.054(2) Uani 1 1 d . . .
H78A H -0.8116 0.5949 0.2609 0.065 Uiso 1 1 calc R . .
C79 C -0.6923(6) 0.6998(5) 0.2956(3) 0.048(2) Uani 1 1 d . . .
H79A H -0.7270 0.7409 0.2670 0.057 Uiso 1 1 calc R . .
C80 C -0.5909(6) 0.7257(5) 0.3411(3) 0.0392(18) Uani 1 1 d . . .
H80A H -0.5569 0.7850 0.3439 0.047 Uiso 1 1 calc R . .
C81 C -0.3133(6) 0.6095(4) 0.4604(3) 0.0328(16) Uani 1 1 d . . .
C82 C -0.2917(6) 0.5543(4) 0.4114(3) 0.0364(17) Uani 1 1 d . . .
H82A H -0.3335 0.5627 0.3709 0.044 Uiso 1 1 calc R . .
C83 C -0.2097(6) 0.4878(5) 0.4221(4) 0.0415(18) Uani 1 1 d . . .
H83A H -0.1948 0.4502 0.3889 0.050 Uiso 1 1 calc R . .
C84 C -0.1491(6) 0.4755(4) 0.4808(4) 0.0429(19) Uani 1 1 d . . .
H84A H -0.0936 0.4287 0.4879 0.052 Uiso 1 1 calc R . .
C85 C -0.1683(6) 0.5306(5) 0.5294(4) 0.0425(19) Uani 1 1 d . . .
H85A H -0.1246 0.5220 0.5696 0.051 Uiso 1 1 calc R . .
C86 C -0.2507(6) 0.5984(5) 0.5201(3) 0.0400(18) Uani 1 1 d . . .
H86A H -0.2641 0.6363 0.5536 0.048 Uiso 1 1 calc R . .

loop_
_atom_site_aniso_label
_atom_site_aniso_U_11
_atom_site_aniso_U_22
_atom_site_aniso_U_33
_atom_site_aniso_U_23
_atom_site_aniso_U_13
_atom_site_aniso_U_12
Fe 0.0472(7) 0.0362(6) 0.0314(6) 0.0038(5) 0.0043(5) -0.0092(5)
S1 0.0469(12) 0.0509(12) 0.0508(13) -0.0103(10) 0.0230(10) -0.0165(10)
S2 0.0464(12) 0.0399(12) 0.0687(15) 0.0013(10) 0.0003(11) -0.0080(10)
S3 0.0408(11) 0.0370(11) 0.0594(13) 0.0047(9) -0.0013(10) -0.0096(9)
S4 0.0521(12) 0.0345(11) 0.0464(12) 0.0089(9) -0.0014(10) -0.0141(9)
O1 0.139(6) 0.093(5) 0.048(4) 0.032(4) 0.033(4) 0.038(4)
O2 0.077(4) 0.044(3) 0.039(3) 0.005(2) -0.005(3) -0.022(3)
O3 0.070(4) 0.056(4) 0.066(4) 0.026(3) 0.011(3) -0.014(3)
N1 0.039(3) 0.033(3) 0.038(4) 0.003(3) 0.000(3) 0.007(3)
C1 0.042(4) 0.048(5) 0.029(4) 0.002(3) 0.014(3) -0.010(4)
C2 0.051(5) 0.050(5) 0.039(5) 0.000(4) 0.014(4) -0.007(4)
C3 0.054(5) 0.047(5) 0.039(5) 0.001(4) 0.017(4) -0.007(4)
C4 0.051(5) 0.049(5) 0.050(5) 0.017(4) 0.011(4) 0.009(4)
C5 0.039(5) 0.057(5) 0.056(5) 0.017(4) 0.004(4) -0.005(4)
C6 0.052(5) 0.048(5) 0.031(4) 0.016(4) 0.009(4) 0.001(4)
C7 0.067(6) 0.059(6) 0.074(6) 0.007(5) 0.027(5) 0.004(5)
C8 0.050(5) 0.037(4) 0.029(4) 0.003(3) -0.002(3) -0.011(4)
C9 0.041(5) 0.047(5) 0.028(4) -0.004(3) 0.001(3) -0.017(4)
C10 0.039(4) 0.042(4) 0.030(4) 0.009(3) -0.002(3) -0.006(4)
C11 0.034(4) 0.058(5) 0.036(4) 0.001(4) -0.004(3) -0.007(4)
C12 0.054(5) 0.036(5) 0.040(5) 0.004(3) 0.001(4) -0.018(4)
C13 0.038(4) 0.040(4) 0.033(4) 0.006(3) -0.003(3) -0.009(4)
C14 0.044(5) 0.048(5) 0.047(5) 0.005(4) 0.000(4) -0.004(4)
P1 0.0190(9) 0.0246(9) 0.0351(10) 0.0038(8) 0.0037(8) -0.0005(7)
P2 0.0177(9) 0.0279(10) 0.0353(10) 0.0029(8) 0.0039(8) -0.0024(7)
N2 0.019(3) 0.034(3) 0.037(3) -0.002(3) -0.003(2) 0.001(2)
C15 0.026(4) 0.018(3) 0.041(4) 0.005(3) 0.007(3) 0.000(3)
C16 0.026(4) 0.026(4) 0.036(4) 0.005(3) 0.003(3) -0.001(3)
C17 0.039(4) 0.040(4) 0.033(4) 0.003(3) 0.007(3) 0.004(3)
C18 0.021(4) 0.043(4) 0.042(5) 0.005(3) 0.010(3) 0.007(3)
C19 0.018(4) 0.046(5) 0.052(5) 0.012(4) 0.001(3) -0.006(3)
C20 0.023(4) 0.036(4) 0.036(4) 0.008(3) 0.004(3) 0.000(3)
C21 0.021(3) 0.031(4) 0.035(4) 0.009(3) 0.007(3) 0.002(3)
C22 0.039(4) 0.030(4) 0.048(5) 0.005(3) 0.007(4) -0.002(3)
C23 0.031(4) 0.046(5) 0.036(4) 0.010(4) 0.000(3) 0.005(3)
C24 0.045(5) 0.032(4) 0.049(5) 0.010(4) 0.012(4) 0.008(4)
C25 0.028(4) 0.025(4) 0.052(5) 0.002(3) 0.014(4) -0.002(3)
C26 0.026(4) 0.024(4) 0.036(4) 0.001(3) 0.006(3) -0.006(3)
C27 0.014(3) 0.025(4) 0.036(4) 0.008(3) -0.001(3) 0.005(3)
C28 0.028(4) 0.033(4) 0.044(5) 0.006(3) 0.006(3) -0.003(3)
C29 0.040(4) 0.046(5) 0.040(5) 0.003(4) 0.006(4) 0.002(4)
C30 0.040(4) 0.039(5) 0.042(5) -0.004(4) 0.007(4) 0.014(4)
C31 0.050(5) 0.024(4) 0.049(5) 0.000(3) 0.002(4) 0.000(3)
C32 0.031(4) 0.031(4) 0.046(5) 0.007(3) 0.008(3) -0.005(3)
C33 0.022(4) 0.040(4) 0.038(4) 0.018(3) 0.004(3) -0.001(3)
C34 0.034(4) 0.055(5) 0.046(5) 0.019(4) 0.012(4) 0.010(4)
C35 0.044(5) 0.079(6) 0.048(5) 0.028(5) 0.018(4) 0.026(5)
C36 0.056(6) 0.071(7) 0.081(7) 0.037(6) 0.027(5) 0.007(5)
C37 0.037(5) 0.042(5) 0.097(8) 0.033(5) 0.014(5) -0.005(4)
C38 0.031(4) 0.048(5) 0.054(5) 0.020(4) 0.007(4) -0.002(4)
C39 0.019(3) 0.031(4) 0.028(4) 0.000(3) 0.004(3) -0.001(3)
C40 0.029(4) 0.039(4) 0.042(4) 0.002(3) 0.016(3) -0.003(3)
C41 0.039(4) 0.038(4) 0.050(5) 0.001(4) 0.015(4) 0.012(4)
C42 0.051(5) 0.028(4) 0.041(5) 0.003(3) 0.006(4) -0.001(4)
C43 0.029(4) 0.037(4) 0.040(4) 0.004(3) 0.006(3) -0.001(3)
C44 0.016(3) 0.031(4) 0.039(4) 0.006(3) 0.003(3) -0.001(3)
C45 0.016(3) 0.038(4) 0.036(4) -0.001(3) 0.005(3) -0.008(3)
C46 0.017(3) 0.036(4) 0.043(4) 0.003(3) 0.006(3) -0.005(3)
C47 0.022(4) 0.054(5) 0.040(5) 0.002(4) 0.002(3) -0.003(3)
C48 0.031(4) 0.049(5) 0.047(5) -0.012(4) 0.008(4) -0.006(4)
C49 0.033(4) 0.036(4) 0.051(5) -0.008(4) 0.014(4) 0.001(3)
C50 0.032(4) 0.029(4) 0.048(5) -0.007(3) 0.007(3) -0.006(3)
P3 0.0283(9) 0.0263(9) 0.0272(10) 0.0055(7) 0.0026(8) -0.0030(8)
P4 0.0243(9) 0.0257(10) 0.0373(11) 0.0056(8) 0.0049(8) -0.0021(7)
N3 0.026(3) 0.024(3) 0.033(3) 0.008(2) 0.004(2) -0.004(2)
C51 0.033(4) 0.036(4) 0.028(4) 0.000(3) 0.004(3) -0.008(3)
C52 0.040(4) 0.049(5) 0.030(4) 0.013(4) 0.003(3) -0.012(4)
C53 0.048(5) 0.095(7) 0.031(5) 0.022(5) 0.003(4) -0.020(5)
C54 0.061(6) 0.084(7) 0.041(5) -0.020(5) 0.020(4) -0.027(5)
C55 0.068(6) 0.055(5) 0.050(6) -0.012(4) 0.029(5) -0.015(4)
C56 0.055(5) 0.038(4) 0.040(5) -0.006(4) 0.019(4) -0.006(4)
C57 0.028(4) 0.027(4) 0.029(4) 0.008(3) 0.004(3) -0.004(3)
C58 0.037(4) 0.034(4) 0.041(4) 0.007(3) 0.000(3) -0.009(3)
C59 0.026(4) 0.042(5) 0.053(5) 0.012(4) -0.002(3) -0.003(3)
C60 0.024(4) 0.047(5) 0.056(5) 0.015(4) 0.004(4) 0.005(3)
C61 0.040(4) 0.031(4) 0.045(5) 0.007(3) 0.010(4) 0.007(3)
C62 0.036(4) 0.027(4) 0.033(4) 0.004(3) -0.002(3) -0.003(3)
C63 0.028(4) 0.031(4) 0.025(4) 0.005(3) 0.007(3) 0.002(3)
C64 0.037(4) 0.037(4) 0.032(4) 0.005(3) 0.005(3) -0.002(3)
C65 0.042(4) 0.029(4) 0.041(4) 0.003(3) 0.017(4) -0.001(3)
C66 0.065(5) 0.031(4) 0.028(4) 0.011(3) 0.015(4) 0.012(4)
C67 0.040(4) 0.042(4) 0.041(5) 0.016(4) 0.000(4) -0.001(4)
C68 0.035(4) 0.031(4) 0.034(4) 0.010(3) 0.003(3) -0.007(3)
C69 0.028(4) 0.032(4) 0.039(4) 0.003(3) -0.001(3) 0.004(3)
C70 0.037(4) 0.037(4) 0.056(5) 0.012(4) 0.016(4) -0.002(3)
C71 0.056(5) 0.054(5) 0.047(5) 0.016(4) 0.023(4) -0.005(4)
C72 0.040(4) 0.050(5) 0.043(5) 0.007(4) 0.013(4) 0.002(4)
C73 0.041(5) 0.052(5) 0.054(5) -0.004(4) 0.020(4) 0.003(4)
C74 0.035(4) 0.036(4) 0.050(5) 0.008(4) 0.011(4) 0.001(3)
C75 0.019(3) 0.036(4) 0.041(4) -0.004(3) 0.007(3) -0.009(3)
C76 0.033(4) 0.040(4) 0.061(5) 0.007(4) 0.001(4) -0.013(4)
C77 0.036(5) 0.045(5) 0.081(6) -0.002(5) 0.015(4) -0.016(4)
C78 0.029(4) 0.074(6) 0.053(5) -0.009(5) 0.002(4) -0.022(4)
C79 0.021(4) 0.061(5) 0.057(5) 0.008(4) -0.001(4) -0.002(4)
C80 0.033(4) 0.037(4) 0.044(5) 0.004(4) 0.001(3) -0.008(3)
C81 0.027(4) 0.024(4) 0.050(5) 0.009(3) 0.014(3) -0.001(3)
C82 0.036(4) 0.038(4) 0.036(4) 0.006(3) 0.007(3) -0.001(3)
C83 0.041(4) 0.029(4) 0.056(5) 0.011(4) 0.012(4) -0.001(3)
C84 0.032(4) 0.025(4) 0.076(6) 0.011(4) 0.016(4) 0.003(3)
C85 0.032(4) 0.039(4) 0.056(5) 0.025(4) 0.002(4) 0.001(3)
C86 0.034(4) 0.041(4) 0.042(5) 0.009(4) 0.002(3) -0.006(3)

loop_
_atom_type_symbol
_atom_type_description
_atom_type_scat_dispersion_real
_atom_type_scat_dispersion_imag
_atom_type_scat_source
C C 0.0033 0.0016 'International Tables Vol C Tables 4.2.6.8 and 6.1.1.4'
H H 0.0000 0.0000 'International Tables Vol C Tables 4.2.6.8 and 6.1.1.4'
N N 0.0061 0.0033 'International Tables Vol C Tables 4.2.6.8 and 6.1.1.4'
O O 0.0106 0.0060 'International Tables Vol C Tables 4.2.6.8 and 6.1.1.4'
P P 0.1023 0.0942 'International Tables Vol C Tables 4.2.6.8 and 6.1.1.4'
S S 0.1246 0.1234 'International Tables Vol C Tables 4.2.6.8 and 6.1.1.4'
Fe Fe 0.3463 0.8444 'International Tables Vol C Tables 4.2.6.8 and 6.1.1.4'

loop_
_geom_angle_atom_site_label_1
_geom_angle_atom_site_label_2
_geom_angle_atom_site_label_3
_geom_angle
_geom_angle_site_symmetry_1
_geom_angle_site_symmetry_3
_geom_angle_publ_flag
N1 Fe S1 108.1(2) . . ?
N1 Fe S4 98.7(2) . . ?
S1 Fe S4 87.39(8) . . ?
N1 Fe S2 102.9(2) . . ?
S1 Fe S2 88.24(8) . . ?
S4 Fe S2 158.35(9) . . ?
N1 Fe S3 107.9(2) . . ?
S1 Fe S3 144.04(9) . . ?
S4 Fe S3 86.66(7) . . ?
S2 Fe S3 84.49(8) . . ?
C1 S1 Fe 106.2(2) . . ?
C6 S2 Fe 106.1(3) . . ?
C8 S3 Fe 104.6(2) . . ?
O3 S4 O2 113.4(3) . . ?
O3 S4 C13 106.6(3) . . ?
O2 S4 C13 103.1(3) . . ?
O3 S4 Fe 116.0(2) . . ?
O2 S4 Fe 111.6(2) . . ?
C13 S4 Fe 104.7(2) . . ?
O1 N1 Fe 171.6(6) . . ?
C6 C1 C2 117.6(7) . . ?
C6 C1 S1 120.8(6) . . ?
C2 C1 S1 121.5(5) . . ?
C3 C2 C1 121.8(7) . . ?
C4 C3 C2 120.2(7) . . ?
C4 C3 C7 120.2(7) . . ?
C2 C3 C7 119.6(7) . . ?
C3 C4 C5 119.1(7) . . ?
C4 C5 C6 121.6(7) . . ?
C1 C6 C5 119.6(7) . . ?
C1 C6 S2 118.4(6) . . ?
C5 C6 S2 122.1(6) . . ?
C9 C8 C13 117.0(7) . . ?
C9 C8 S3 122.8(5) . . ?
C13 C8 S3 120.2(6) . . ?
C10 C9 C8 124.3(7) . . ?
C9 C10 C11 117.8(7) . . ?
C9 C10 C14 121.5(6) . . ?
C11 C10 C14 120.7(7) . . ?
C12 C11 C10 119.7(7) . . ?
C11 C12 C13 121.4(7) . . ?
C12 C13 C8 119.8(7) . . ?
C12 C13 S4 122.7(5) . . ?
C8 C13 S4 116.7(6) . . ?
N2 P1 C27 114.8(3) . . ?
N2 P1 C21 109.8(3) . . ?
C27 P1 C21 108.6(3) . . ?
N2 P1 C15 107.4(3) . . ?
C27 P1 C15 108.8(3) . . ?
C21 P1 C15 107.2(3) . . ?
N2 P2 C39 114.8(3) . . ?
N2 P2 C45 105.9(3) . . ?
C39 P2 C45 106.1(3) . . ?
N2 P2 C33 112.4(3) . . ?
C39 P2 C33 108.7(3) . . ?
C45 P2 C33 108.7(3) . . ?
P2 N2 P1 140.2(4) . . ?
C16 C15 C20 119.4(6) . . ?
C16 C15 P1 119.0(5) . . ?
C20 C15 P1 121.5(5) . . ?
C17 C16 C15 119.9(6) . . ?
C18 C17 C16 120.6(6) . . ?
C19 C18 C17 119.4(6) . . ?
C18 C19 C20 121.7(6) . . ?
C19 C20 C15 119.0(6) . . ?
C26 C21 C22 119.5(6) . . ?
C26 C21 P1 120.1(5) . . ?
C22 C21 P1 120.4(5) . . ?
C23 C22 C21 119.8(6) . . ?
C24 C23 C22 119.7(6) . . ?
C23 C24 C25 120.6(6) . . ?
C26 C25 C24 120.0(6) . . ?
C25 C26 C21 120.3(6) . . ?
C32 C27 C28 119.2(6) . . ?
C32 C27 P1 121.1(5) . . ?
C28 C27 P1 119.2(5) . . ?
C29 C28 C27 120.6(6) . . ?
C28 C29 C30 118.5(7) . . ?
C31 C30 C29 121.6(7) . . ?
C30 C31 C32 119.6(7) . . ?
C31 C32 C27 120.4(7) . . ?
C34 C33 C38 119.8(6) . . ?
C34 C33 P2 119.7(5) . . ?
C38 C33 P2 120.2(6) . . ?
C33 C34 C35 121.2(8) . . ?
C36 C35 C34 119.0(8) . . ?
C35 C36 C37 121.4(8) . . ?
C36 C37 C38 120.5(8) . . ?
C33 C38 C37 118.0(7) . . ?
C40 C39 C44 118.7(6) . . ?
C40 C39 P2 122.6(5) . . ?
C44 C39 P2 117.9(5) . . ?
C39 C40 C41 120.2(6) . . ?
C40 C41 C42 119.6(6) . . ?
C43 C42 C41 120.2(6) . . ?
C42 C43 C44 120.3(6) . . ?
C43 C44 C39 120.9(6) . . ?
C50 C45 C46 119.9(6) . . ?
C50 C45 P2 119.9(5) . . ?
C46 C45 P2 120.2(5) . . ?
C47 C46 C45 119.3(6) . . ?
C48 C47 C46 120.6(7) . . ?
C47 C48 C49 120.2(7) . . ?
C50 C49 C48 119.9(7) . . ?
C49 C50 C45 120.1(7) . . ?
N3 P3 C63 106.2(3) . . ?
N3 P3 C57 114.5(3) . . ?
C63 P3 C57 108.0(3) . . ?
N3 P3 C51 113.3(3) . . ?
C63 P3 C51 106.4(3) . . ?
C57 P3 C51 108.1(3) . . ?
N3 P4 C69 112.7(3) . . ?
N3 P4 C81 114.2(3) . . ?
C69 P4 C81 107.8(3) . . ?
N3 P4 C75 106.3(3) . . ?
C69 P4 C75 106.9(3) . . ?
C81 P4 C75 108.6(3) . . ?
P3 N3 P4 138.6(3) . . ?
C52 C51 C56 118.9(6) . . ?
C52 C51 P3 119.1(5) . . ?
C56 C51 P3 121.3(5) . . ?
C53 C52 C51 119.4(7) . . ?
C54 C53 C52 121.7(8) . . ?
C55 C54 C53 118.8(8) . . ?
C54 C55 C56 120.7(8) . . ?
C55 C56 C51 120.4(7) . . ?
C62 C57 C58 118.7(6) . . ?
C62 C57 P3 119.4(5) . . ?
C58 C57 P3 121.8(5) . . ?
C59 C58 C57 120.1(7) . . ?
C60 C59 C58 120.2(7) . . ?
C59 C60 C61 120.5(7) . . ?
C62 C61 C60 119.9(7) . . ?
C61 C62 C57 120.5(6) . . ?
C68 C63 C64 119.1(6) . . ?
C68 C63 P3 121.0(5) . . ?
C64 C63 P3 119.9(5) . . ?
C65 C64 C63 120.6(6) . . ?
C64 C65 C66 119.5(6) . . ?
C67 C66 C65 119.7(6) . . ?
C68 C67 C66 119.9(6) . . ?
C63 C68 C67 121.0(6) . . ?
C74 C69 C70 118.1(7) . . ?
C74 C69 P4 120.8(5) . . ?
C70 C69 P4 121.1(5) . . ?
C71 C70 C69 120.5(7) . . ?
C70 C71 C72 121.0(7) . . ?
C71 C72 C73 119.0(7) . . ?
C72 C73 C74 120.6(7) . . ?
C73 C74 C69 120.7(7) . . ?
C76 C75 C80 119.2(6) . . ?
C76 C75 P4 121.0(5) . . ?
C80 C75 P4 119.6(5) . . ?
C75 C76 C77 121.1(7) . . ?
C78 C77 C76 119.5(7) . . ?
C77 C78 C79 120.2(7) . . ?
C80 C79 C78 119.6(7) . . ?
C75 C80 C79 120.3(7) . . ?
C82 C81 C86 120.4(6) . . ?
C82 C81 P4 118.5(5) . . ?
C86 C81 P4 120.8(5) . . ?
C83 C82 C81 119.9(7) . . ?
C82 C83 C84 120.1(7) . . ?
C83 C84 C85 120.6(7) . . ?
C84 C85 C86 120.8(7) . . ?
C85 C86 C81 118.3(7) . . ?

loop_
_geom_bond_atom_site_label_1
_geom_bond_atom_site_label_2
_geom_bond_distance
_geom_bond_site_symmetry_2
_geom_bond_publ_flag
Fe N1 1.659(6) . ?
Fe S1 2.241(2) . ?
Fe S4 2.249(2) . ?
Fe S2 2.259(2) . ?
Fe S3 2.278(2) . ?
S1 C1 1.745(7) . ?
S2 C6 1.769(8) . ?
S3 C8 1.747(8) . ?
S4 O3 1.460(5) . ?
S4 O2 1.510(5) . ?
S4 C13 1.780(7) . ?
O1 N1 1.158(7) . ?
C1 C6 1.398(9) . ?
C1 C2 1.417(10) . ?
C2 C3 1.381(10) . ?
C3 C4 1.379(10) . ?
C3 C7 1.536(10) . ?
C4 C5 1.387(10) . ?
C5 C6 1.402(10) . ?
C8 C9 1.381(9) . ?
C8 C13 1.415(9) . ?
C9 C10 1.370(9) . ?
C10 C11 1.413(9) . ?
C10 C14 1.515(9) . ?
C11 C12 1.375(10) . ?
C12 C13 1.390(10) . ?
P1 N2 1.588(5) . ?
P1 C27 1.796(6) . ?
P1 C21 1.797(6) . ?
P1 C15 1.799(6) . ?
P2 N2 1.578(5) . ?
P2 C39 1.789(6) . ?
P2 C45 1.803(7) . ?
P2 C33 1.805(6) . ?
C15 C16 1.396(9) . ?
C15 C20 1.401(8) . ?
C16 C17 1.387(9) . ?
C17 C18 1.377(9) . ?
C18 C19 1.372(9) . ?
C19 C20 1.381(9) . ?
C21 C26 1.387(8) . ?
C21 C22 1.395(9) . ?
C22 C23 1.385(9) . ?
C23 C24 1.375(9) . ?
C24 C25 1.380(9) . ?
C25 C26 1.369(8) . ?
C27 C32 1.386(8) . ?
C27 C28 1.396(8) . ?
C28 C29 1.382(9) . ?
C29 C30 1.391(9) . ?
C30 C31 1.367(9) . ?
C31 C32 1.379(9) . ?
C33 C34 1.374(9) . ?
C33 C38 1.394(9) . ?
C34 C35 1.383(9) . ?
C35 C36 1.359(11) . ?
C36 C37 1.359(11) . ?
C37 C38 1.407(10) . ?
C39 C40 1.388(8) . ?
C39 C44 1.397(8) . ?
C40 C41 1.388(9) . ?
C41 C42 1.395(9) . ?
C42 C43 1.364(9) . ?
C43 C44 1.370(8) . ?
C45 C50 1.383(9) . ?
C45 C46 1.404(9) . ?
C46 C47 1.378(9) . ?
C47 C48 1.368(9) . ?
C48 C49 1.394(10) . ?
C49 C50 1.376(9) . ?
P3 N3 1.589(5) . ?
P3 C63 1.795(6) . ?
P3 C57 1.796(6) . ?
P3 C51 1.800(7) . ?
P4 N3 1.594(5) . ?
P4 C69 1.793(7) . ?
P4 C81 1.803(6) . ?
P4 C75 1.811(6) . ?
C51 C52 1.384(9) . ?
C51 C56 1.393(9) . ?
C52 C53 1.378(10) . ?
C53 C54 1.374(11) . ?
C54 C55 1.368(11) . ?
C55 C56 1.374(9) . ?
C57 C62 1.384(8) . ?
C57 C58 1.409(8) . ?
C58 C59 1.379(9) . ?
C59 C60 1.367(10) . ?
C60 C61 1.385(9) . ?
C61 C62 1.381(9) . ?
C63 C68 1.368(8) . ?
C63 C64 1.399(8) . ?
C64 C65 1.379(9) . ?
C65 C66 1.396(9) . ?
C66 C67 1.384(9) . ?
C67 C68 1.382(9) . ?
C69 C74 1.384(9) . ?
C69 C70 1.404(9) . ?
C70 C71 1.370(9) . ?
C71 C72 1.375(10) . ?
C72 C73 1.382(10) . ?
C73 C74 1.383(9) . ?
C75 C76 1.380(9) . ?
C75 C80 1.388(9) . ?
C76 C77 1.384(10) . ?
C77 C78 1.378(11) . ?
C78 C79 1.392(10) . ?
C79 C80 1.389(9) . ?
C81 C82 1.397(9) . ?
C81 C86 1.399(9) . ?
C82 C83 1.373(9) . ?
C83 C84 1.374(10) . ?
C84 C85 1.380(10) . ?
C85 C86 1.389(9) . ?
